data_2238817
loop_
_publ_author_name
'Levytskyy, Volodymyr'
'Babizhetskyy, Volodymyr'
'Kotur, Bohdan'
'Smetana, Volodymyr'

_publ_section_title
;
 Redetermination of Dy~3~Ni from single-crystal X-ray data
;
_journal_issue 11
_journal_name_full 'Acta Crystallographica Section E'
_journal_page_first i80
_journal_paper_doi 10.1107/S1600536813028717
_journal_volume 69
_journal_year 2013
_chemical_formula_iupac 'Dy3 Ni'
_chemical_formula_moiety 'Dy3 Ni'
_chemical_formula_sum 'Dy3 Ni'
_chemical_formula_weight 546.21
_chemical_name_systematic
;
Tridysprosium nickel
;
_space_group_crystal_system orthorhombic
_space_group_IT_number 62
_space_group_name_Hall '-P 2ac 2n'
_space_group_name_H-M_alt 'P n m a'
_symmetry_space_group_name_Hall '-P 2ac 2n'
_symmetry_space_group_name_H-M 'P n m a'
_atom_sites_solution_primary direct
_atom_sites_solution_secondary difmap
_audit_creation_method SHELXL-2013
_cell_angle_alpha 90
_cell_angle_beta 90
_cell_angle_gamma 90
_cell_formula_units_Z 4
_cell_length_a 6.863(3)
_cell_length_b 9.553(3)
_cell_length_c 6.302(2)
_cell_measurement_reflns_used 2575
_cell_measurement_temperature 293(2)
_cell_measurement_theta_max 29.52
_cell_measurement_theta_min 3.70
_cell_volume 413.2(3)
_computing_cell_refinement '<i>X-AREA</i> (Stoe & Cie, 2009)'
_computing_data_collection '<i>X-AREA</i> (Stoe & Cie, 2009)'
_computing_data_reduction '<i>X-AREA</i> (Stoe & Cie, 2009)'
_computing_molecular_graphics '<i>DIAMOND</i> (Brandenburg, 2006)'
_computing_publication_material '<i>publCIF</i> (Westrip, 2010)'
_computing_structure_refinement
;
<i>SHELXL2013</i> (Sheldrick, 2008) and <i>WinGX</i> (Farrugia,
2012)
;
_computing_structure_solution '<i>SIR2011</i> (Burla <i>et al.</i>, 2012)'
_diffrn_ambient_temperature 293(2)
_diffrn_measured_fraction_theta_full 0.997
_diffrn_measured_fraction_theta_max 0.956
_diffrn_measurement_device_type 'Stoe IPDS II'
_diffrn_measurement_method omega
_diffrn_radiation_type MoK\a
_diffrn_radiation_wavelength 0.71073
_diffrn_reflns_av_R_equivalents 0.0417
_diffrn_reflns_limit_h_max 9
_diffrn_reflns_limit_h_min 0
_diffrn_reflns_limit_k_max 12
_diffrn_reflns_limit_k_min 0
_diffrn_reflns_limit_l_max 8
_diffrn_reflns_limit_l_min -8
_diffrn_reflns_number 973
_diffrn_reflns_theta_full 25.242
_diffrn_reflns_theta_max 29.642
_diffrn_reflns_theta_min 3.874
_exptl_absorpt_coefficient_mu 57.864
_exptl_absorpt_correction_T_max 0.0255
_exptl_absorpt_correction_T_min 0.0073
_exptl_absorpt_correction_type numerical
_exptl_absorpt_process_details '(<i>X-RED</i>; Stoe & Cie, 2009)'
_exptl_crystal_colour 'metallic gray'
_exptl_crystal_density_diffrn 8.781
_exptl_crystal_density_method 'not measured'
_exptl_crystal_description block
_exptl_crystal_F_000 904
_exptl_crystal_size_max 0.14
_exptl_crystal_size_mid 0.11
_exptl_crystal_size_min 0.10
_refine_diff_density_max 2.824
_refine_diff_density_min -2.654
_refine_ls_extinction_coef 0.00030(10)
_refine_ls_extinction_expression Fc^*^=kFc[1+0.001xFc^2^\l^3^/sin(2\q)]^-1/4^
_refine_ls_extinction_method '<i>SHELXL2013</i> (Sheldrick, 2008)'
_refine_ls_goodness_of_fit_ref 1.120
_refine_ls_matrix_type full
_refine_ls_number_parameters 23
_refine_ls_number_reflns 582
_refine_ls_number_restraints 0
_refine_ls_restrained_S_all 1.120
_refine_ls_R_factor_all 0.0697
_refine_ls_R_factor_gt 0.0417
_refine_ls_shift/su_max 0.000
_refine_ls_shift/su_mean 0.000
_refine_ls_structure_factor_coef Fsqd
_refine_ls_weighting_details 'w=1/[\s^2^(Fo^2^)+(0.0141P)^2^] where P=(Fo^2^+2Fc^2^)/3'
_refine_ls_weighting_scheme calc
_refine_ls_wR_factor_gt 0.0485
_refine_ls_wR_factor_ref 0.0520
_reflns_number_gt 447
_reflns_number_total 582
_reflns_threshold_expression I>2\s(I)
_cod_data_source_file wm2777.cif
_cod_data_source_block I
_cod_database_code 2238817
_shelx_space_group_comment
;
The symmetry employed for this shelxl refinement is uniquely defined
by the following loop, which should always be used as a source of
symmetry information in preference to the above space-group names.
They are only intended as comments.
;
_shelxl_version_number .2013

loop_
_space_group_symop_operation_xyz
'x, y, z'
'-x+1/2, y+1/2, z+1/2'
'x, -y+1/2, z'
'-x+1/2, -y, z+1/2'
'-x, -y, -z'
'x-1/2, -y-1/2, -z-1/2'
'-x, y-1/2, -z'
'x-1/2, y, -z-1/2'

loop_
_atom_site_type_symbol
_atom_site_label
_atom_site_fract_x
_atom_site_fract_y
_atom_site_fract_z
_atom_site_U_iso_or_equiv
_atom_site_adp_type
_atom_site_calc_flag
_atom_site_occupancy
Dy Dy1 0.17975(10) 0.06439(6) 0.17745(9) 0.01479(17) Uani d 1
Dy Dy2 0.03218(14) 0.2500 0.63694(13) 0.0147(2) Uani d 1
Ni Ni 0.3917(4) 0.2500 0.4477(4) 0.0197(5) Uani d 1

loop_
_atom_site_aniso_label
_atom_site_aniso_U_11
_atom_site_aniso_U_22
_atom_site_aniso_U_33
_atom_site_aniso_U_12
_atom_site_aniso_U_13
_atom_site_aniso_U_23
Dy1 0.0150(3) 0.0151(3) 0.0143(2) 0.0001(3) 0.0003(3) -0.0004(2)
Dy2 0.0158(5) 0.0144(4) 0.0138(4) 0.000 0.0014(3) 0.000
Ni 0.0131(12) 0.0268(14) 0.0192(11) 0.000 0.0003(10) 0.000

loop_
_atom_type_symbol
_atom_type_description
_atom_type_scat_dispersion_real
_atom_type_scat_dispersion_imag
_atom_type_scat_source
Ni Ni 0.3393 1.1124 'International Tables Vol C Tables 4.2.6.8 and 6.1.1.4'
Dy Dy -0.1892 4.4098 'International Tables Vol C Tables 4.2.6.8 and 6.1.1.4'

loop_
_geom_angle_atom_site_label_1
_geom_angle_atom_site_label_2
_geom_angle_atom_site_label_3
_geom_angle_site_symmetry_1
_geom_angle_site_symmetry_3
_geom_angle
Ni Dy1 Ni 6_566 . 97.80(5)
Ni Dy1 Ni 6_566 2_544 110.14(3)
Ni Dy1 Ni . 2_544 152.06(4)
Ni Dy1 Dy1 6_566 4 132.42(6)
Ni Dy1 Dy1 . 4 62.83(4)
Ni Dy1 Dy1 2_544 4 96.49(5)
Ni Dy1 Dy1 6_566 4_554 99.46(5)
Ni Dy1 Dy1 . 4_554 127.71(7)
Ni Dy1 Dy1 2_544 4_554 48.95(4)
Dy1 Dy1 Dy1 4 4_554 127.23(4)
Ni Dy1 Dy2 6_566 5_556 110.13(6)
Ni Dy1 Dy2 . 5_556 122.64(5)
Ni Dy1 Dy2 2_544 5_556 47.57(5)
Dy1 Dy1 Dy2 4 5_556 61.27(3)
Dy1 Dy1 Dy2 4_554 5_556 96.43(3)
Ni Dy1 Dy2 6_566 . 73.05(5)
Ni Dy1 Dy2 . . 49.28(6)
Ni Dy1 Dy2 2_544 . 139.07(5)
Dy1 Dy1 Dy2 4 . 61.40(2)
Dy1 Dy1 Dy2 4_554 . 170.23(3)
Dy2 Dy1 Dy2 5_556 . 92.13(2)
Ni Dy1 Dy1 6_566 3 50.21(4)
Ni Dy1 Dy1 . 3 51.63(4)
Ni Dy1 Dy1 2_544 3 153.03(4)
Dy1 Dy1 Dy1 4 3 110.47(2)
Dy1 Dy1 Dy1 4_554 3 110.47(2)
Dy2 Dy1 Dy1 5_556 3 148.141(19)
Dy2 Dy1 Dy1 . 3 59.972(15)
Ni Dy1 Dy1 6_566 5 63.03(5)
Ni Dy1 Dy1 . 5 160.83(5)
Ni Dy1 Dy1 2_544 5 47.11(5)
Dy1 Dy1 Dy1 4 5 129.32(4)
Dy1 Dy1 Dy1 4_554 5 60.32(3)
Dy2 Dy1 Dy1 5_556 5 68.17(3)
Dy2 Dy1 Dy1 . 5 119.32(4)
Dy1 Dy1 Dy1 3 5 110.28(2)
Ni Dy1 Dy1 6_566 8_556 51.95(5)
Ni Dy1 Dy1 . 8_556 109.78(6)
Ni Dy1 Dy1 2_544 8_556 88.29(5)
Dy1 Dy1 Dy1 4 8_556 91.96(3)
Dy1 Dy1 Dy1 4_554 8_556 119.71(3)
Dy2 Dy1 Dy1 5_556 8_556 61.14(2)
Dy2 Dy1 Dy1 . 8_556 60.88(2)
Dy1 Dy1 Dy1 3 8_556 90.0
Dy1 Dy1 Dy1 5 8_556 59.38(3)
Ni Dy1 Dy1 6_566 8_656 139.72(4)
Ni Dy1 Dy1 . 8_656 49.80(5)
Ni Dy1 Dy1 2_544 8_656 104.55(5)
Dy1 Dy1 Dy1 4 8_656 60.29(3)
Dy1 Dy1 Dy1 4_554 8_656 88.04(3)
Dy2 Dy1 Dy1 5_556 8_656 108.20(2)
Dy2 Dy1 Dy1 . 8_656 93.77(3)
Dy1 Dy1 Dy1 3 8_656 90.0
Dy1 Dy1 Dy1 5 8_656 146.49(3)
Dy1 Dy1 Dy1 8_556 8_656 150.16(4)
Ni Dy1 Dy2 6_566 6_666 90.43(6)
Ni Dy1 Dy2 . 6_666 71.33(6)
Ni Dy1 Dy2 2_544 6_666 107.50(5)
Dy1 Dy1 Dy2 4 6_666 118.81(4)
Dy1 Dy1 Dy2 4_554 6_666 59.62(2)
Dy2 Dy1 Dy2 5_556 6_666 151.42(2)
Dy2 Dy1 Dy2 . 6_666 113.33(3)
Dy1 Dy1 Dy2 3 6_666 60.442(16)
Dy1 Dy1 Dy2 5 6_666 106.94(4)
Dy1 Dy1 Dy2 8_556 6_666 142.39(2)
Dy1 Dy1 Dy2 8_656 6_666 59.45(3)
Ni Dy2 Ni3 . 6_567 136.02(9)
Ni Dy2 Dy1 . 5_556 120.95(2)
Ni Dy2 Dy1 6_567 5_556 63.09(3)
Ni Dy2 Dy1 . 7_566 120.95(2)
Ni Dy2 Dy1 6_567 7_566 63.09(3)
Dy1 Dy2 Dy1 5_556 7_566 116.28(4)
Ni Dy2 Dy1 . . 52.19(4)
Ni Dy2 Dy1 6_567 . 149.959(16)
Dy1 Dy2 Dy1 5_556 . 87.87(3)
Dy1 Dy2 Dy1 7_566 . 144.38(2)
Ni Dy2 Dy1 . 3 52.19(4)
Ni Dy2 Dy1 6_567 3 149.959(16)
Dy1 Dy2 Dy1 5_556 3 144.38(2)
Dy1 Dy2 Dy1 7_566 3 87.87(2)
Dy1 Dy2 Dy1 . 3 60.06(3)
Ni Dy2 Dy1 . 8_556 111.46(6)
Ni Dy2 Dy1 6_567 8_556 106.54(6)
Dy1 Dy2 Dy1 5_556 8_556 59.11(2)
Dy1 Dy2 Dy1 7_566 8_556 108.94(3)
Dy1 Dy2 Dy1 . 8_556 59.67(3)
Dy1 Dy2 Dy1 3 8_556 89.35(3)
Ni Dy2 Dy1 . 6_566 111.46(6)
Ni Dy2 Dy1 6_567 6_566 106.54(6)
Dy1 Dy2 Dy1 5_556 6_566 108.94(3)
Dy1 Dy2 Dy1 7_566 6_566 59.11(2)
Dy1 Dy2 Dy1 . 6_566 89.35(3)
Dy1 Dy2 Dy1 3 6_566 59.67(3)
Dy1 Dy2 Dy1 8_556 6_566 59.12(3)
Ni Dy2 Dy1 . 2 62.42(3)
Ni Dy2 Dy1 6_567 2 97.07(4)
Dy1 Dy2 Dy1 5_556 2 155.48(3)
Dy1 Dy2 Dy1 7_566 2 59.64(3)
Dy1 Dy2 Dy1 . 2 108.55(3)
Dy1 Dy2 Dy1 3 2 58.947(18)
Dy1 Dy2 Dy1 8_556 2 144.99(2)
Dy1 Dy2 Dy1 6_566 2 89.83(3)
Ni Dy2 Dy1 . 4 62.42(3)
Ni Dy2 Dy1 6_567 4 97.07(4)
Dy1 Dy2 Dy1 5_556 4 59.64(3)
Dy1 Dy2 Dy1 7_566 4 155.48(3)
Dy1 Dy2 Dy1 . 4 58.947(18)
Dy1 Dy2 Dy1 3 4 108.55(3)
Dy1 Dy2 Dy1 8_556 4 89.83(3)
Dy1 Dy2 Dy1 6_566 4 144.99(2)
Dy1 Dy2 Dy1 2 4 112.85(4)
Ni Dy2 Dy2 . 6_667 48.35(6)
Ni Dy2 Dy2 6_567 6_667 87.67(7)
Dy1 Dy2 Dy2 5_556 6_667 104.66(3)
Dy1 Dy2 Dy2 7_566 6_667 104.66(3)
Dy1 Dy2 Dy2 . 6_667 92.83(3)
Dy1 Dy2 Dy2 3 6_667 92.83(3)
Dy1 Dy2 Dy2 8_556 6_667 146.39(2)
Dy1 Dy2 Dy2 6_566 6_667 146.39(2)
Dy1 Dy2 Dy2 2 6_667 57.75(2)
Dy1 Dy2 Dy2 4 6_667 57.75(2)
Ni Dy2 Dy2 . 6_567 176.75(7)
Ni Dy2 Dy2 6_567 6_567 47.22(6)
Dy1 Dy2 Dy2 5_556 6_567 59.55(2)
Dy1 Dy2 Dy2 7_566 6_567 59.55(2)
Dy1 Dy2 Dy2 . 6_567 125.27(3)
Dy1 Dy2 Dy2 3 6_567 125.27(3)
Dy1 Dy2 Dy2 8_556 6_567 65.79(3)
Dy1 Dy2 Dy2 6_566 6_567 65.79(3)
Dy1 Dy2 Dy2 2 6_567 118.64(2)
Dy1 Dy2 Dy2 4 6_567 118.64(2)
Dy2 Dy2 Dy2 6_667 6_567 134.90(5)
Dy2 Ni Dy1 . 6_666 140.04(4)
Dy2 Ni Dy1 . 8_656 140.04(4)
Dy1 Ni Dy1 6_666 8_656 79.59(8)
Dy2 Ni Dy2 . 6_667 84.43(7)
Dy1 Ni Dy2 6_666 6_667 91.17(8)
Dy1 Ni Dy2 8_656 6_667 91.17(8)
Dy2 Ni Dy1 . . 78.53(7)
Dy1 Ni Dy1 6_666 . 126.22(9)
Dy1 Ni Dy1 8_656 . 78.25(5)
Dy2 Ni Dy1 6_667 . 137.35(5)
Dy2 Ni Dy1 . 3 78.53(7)
Dy1 Ni Dy1 6_666 3 78.25(5)
Dy1 Ni Dy1 8_656 3 126.22(9)
Dy2 Ni Dy1 6_667 3 137.35(5)
Dy1 Ni Dy1 . 3 76.74(7)
Dy2 Ni Dy1 . 2 71.46(5)
Dy1 Ni Dy1 6_666 2 69.86(3)
Dy1 Ni Dy1 8_656 2 142.80(9)
Dy2 Ni Dy1 6_667 2 69.34(4)
Dy1 Ni Dy1 . 2 137.33(9)
Dy1 Ni Dy1 3 2 68.22(3)
Dy2 Ni Dy1 . 4 71.46(5)
Dy1 Ni Dy1 6_666 4 142.80(9)
Dy1 Ni Dy1 8_656 4 69.86(3)
Dy2 Ni Dy1 6_667 4 69.34(4)
Dy1 Ni Dy1 . 4 68.22(3)
Dy1 Ni Dy1 3 4 137.33(9)
Dy1 Ni Dy1 2 4 126.05(8)

loop_
_geom_bond_atom_site_label_1
_geom_bond_atom_site_label_2
_geom_bond_site_symmetry_2
_geom_bond_distance
Dy1 Ni 6_566 2.770(2)
Dy1 Ni . 2.856(2)
Dy1 Ni 2_544 3.3700(15)
Dy1 Dy1 4 3.5174(11)
Dy1 Dy1 4_554 3.5174(11)
Dy1 Dy2 5_556 3.5361(12)
Dy1 Dy2 . 3.5433(12)
Dy1 Dy1 3 3.5462(16)
Dy1 Dy1 5 3.5502(15)
Dy1 Dy1 8_556 3.5512(15)
Dy1 Dy1 8_656 3.5512(15)
Dy1 Dy2 6_666 3.5944(14)
Dy2 Ni . 2.740(3)
Dy2 Ni 6_567 2.790(3)
Dy2 Dy1 5_556 3.5361(12)
Dy2 Dy1 7_566 3.5361(12)
Dy2 Dy1 3 3.5433(12)
Dy2 Dy1 8_556 3.5944(14)
Dy2 Dy1 6_566 3.5944(14)
Dy2 Dy1 2 3.6047(12)
Dy2 Dy1 4 3.6047(12)
Dy2 Dy2 6_667 3.7156(15)
Dy2 Dy2 6_567 3.7156(15)
Ni Dy1 6_666 2.770(2)
Ni Dy1 8_656 2.770(2)
Ni Dy2 6_667 2.790(3)
Ni Dy1 3 2.856(2)
Ni Dy1 2 3.3700(15)
Ni Dy1 4 3.3700(15)
